data_4345186
loop_
_publ_author_name
'Tatebe, Caleb J.'
'Zeller, Matthias'
'Bart, Suzanne C.'

_publ_section_title
;
 [2\p+2\p] Cycloaddition of Isocyanates to Uranium(IV) Imido Complexes for
 the Synthesis of U(IV) \k(2)-Ureato Compounds.
;
_journal_issue 4
_journal_name_full 'Inorganic chemistry'
_journal_page_first 1956
_journal_page_last 1965
_journal_paper_doi 10.1021/acs.inorgchem.6b02547
_journal_volume 56
_journal_year 2017
_chemical_formula_sum 'C61 H72 B2 N14 O U'
_chemical_formula_weight 1276.97
_space_group_crystal_system monoclinic
_space_group_IT_number 15
_space_group_name_Hall '-C 2yc'
_space_group_name_H-M_alt 'C 1 2/c 1'
_symmetry_space_group_name_Hall '-C 2yc'
_symmetry_space_group_name_H-M 'C 1 2/c 1'
_atom_sites_solution_hydrogens geom
_atom_sites_solution_primary direct
_atom_sites_solution_secondary difmap
_audit_creation_method SHELXL-2014/7
_cell_angle_alpha 90
_cell_angle_beta 118.130(2)
_cell_angle_gamma 90
_cell_formula_units_Z 4
_cell_length_a 18.5218(5)
_cell_length_b 18.3754(5)
_cell_length_c 18.9777(7)
_cell_measurement_reflns_used 43396
_cell_measurement_temperature 100(2)
_cell_measurement_theta_max 72.156
_cell_measurement_theta_min 6.788
_cell_volume 5696.0(3)
_computing_cell_refinement 'HKL3000 (Otwinowski & Minor, 1997)'
_computing_data_collection 'CrystalClear-SM Expert 2.1 b32 (Rigaku, 2014)'
_computing_data_reduction 'HKL3000 (Otwinowski & Minor, 1997)'
_computing_structure_refinement
;  
SHELXL-2014/7 (Sheldrick, 2014), 
SHELXLE Rev714 (H\"ubschle et al., 2011)
;
_computing_structure_solution 'SHELXS-97 (Sheldrick, 2008)'
_diffrn_ambient_temperature 100(2)
_diffrn_measured_fraction_theta_full 0.990
_diffrn_measured_fraction_theta_max 0.965
_diffrn_measurement_device_type 'Rigaku Rapid II curved image plate diffractometer'
_diffrn_measurement_method 'omega scans'
_diffrn_radiation_monochromator 'laterally graded multilayer (Goebel) mirror'
_diffrn_radiation_type CuK\a
_diffrn_radiation_wavelength 1.54178
_diffrn_reflns_av_R_equivalents 0.0889
_diffrn_reflns_av_unetI/netI 0.0374
_diffrn_reflns_Laue_measured_fraction_full 0.990
_diffrn_reflns_Laue_measured_fraction_max 0.965
_diffrn_reflns_limit_h_max 21
_diffrn_reflns_limit_h_min -22
_diffrn_reflns_limit_k_max 22
_diffrn_reflns_limit_k_min -22
_diffrn_reflns_limit_l_max 23
_diffrn_reflns_limit_l_min -23
_diffrn_reflns_number 43396
_diffrn_reflns_point_group_measured_fraction_full 0.990
_diffrn_reflns_point_group_measured_fraction_max 0.965
_diffrn_reflns_theta_full 67.679
_diffrn_reflns_theta_max 72.156
_diffrn_reflns_theta_min 6.788
_diffrn_source 'microfocus X-ray tube'
_exptl_absorpt_coefficient_mu 8.451
_exptl_absorpt_correction_T_max 0.406
_exptl_absorpt_correction_T_min 0.291
_exptl_absorpt_correction_type multi-scan
_exptl_absorpt_process_details 'SCALEPACK (Otwinowski & Minor, 1997)'
_exptl_crystal_colour black
_exptl_crystal_density_diffrn 1.489
_exptl_crystal_description plate
_exptl_crystal_F_000 2584
_exptl_crystal_size_max 0.210
_exptl_crystal_size_mid 0.180
_exptl_crystal_size_min 0.130
_refine_diff_density_max 2.358
_refine_diff_density_min -2.198
_refine_diff_density_rms 0.184
_refine_ls_extinction_method none
_refine_ls_goodness_of_fit_ref 1.218
_refine_ls_hydrogen_treatment constr
_refine_ls_matrix_type full
_refine_ls_number_parameters 400
_refine_ls_number_reflns 5408
_refine_ls_number_restraints 142
_refine_ls_restrained_S_all 1.206
_refine_ls_R_factor_all 0.0466
_refine_ls_R_factor_gt 0.0464
_refine_ls_shift/su_max 0.000
_refine_ls_shift/su_mean 0.000
_refine_ls_structure_factor_coef Fsqd
_refine_ls_weighting_details 'w=1/[\s^2^(Fo^2^)+129.2842P] where P=(Fo^2^+2Fc^2^)/3'
_refine_ls_weighting_scheme calc
_refine_ls_wR_factor_gt 0.1185
_refine_ls_wR_factor_ref 0.1187
_reflns_Friedel_coverage 0.000
_reflns_number_gt 5380
_reflns_number_total 5408
_reflns_threshold_expression 'I > 2\s(I)'
_cod_data_source_file ic6b02547_si_005.cif
_cod_data_source_block CT996b
_cod_depositor_comments 'Adding full bibliography for 4345183--4345186.cif.'
_cod_original_cell_volume 5696.1(3)
_cod_database_code 4345186
_shelx_shelxl_version_number 2014/7
_shelx_space_group_comment
;
The symmetry employed for this shelxl refinement is uniquely defined
by the following loop, which should always be used as a source of
symmetry information in preference to the above space-group names.
They are only intended as comments.
;
_shelx_estimated_absorpt_t_min 0.270
_shelx_estimated_absorpt_t_max 0.406

loop_
_space_group_symop_operation_xyz
'x, y, z'
'-x, y, -z+1/2'
'x+1/2, y+1/2, z'
'-x+1/2, y+1/2, -z+1/2'
'-x, -y, -z'
'x, -y, z-1/2'
'-x+1/2, -y+1/2, -z'
'x+1/2, -y+1/2, z-1/2'

loop_
_atom_site_label
_atom_site_type_symbol
_atom_site_fract_x
_atom_site_fract_y
_atom_site_fract_z
_atom_site_U_iso_or_equiv
_atom_site_adp_type
_atom_site_occupancy
_atom_site_site_symmetry_order
_atom_site_calc_flag
_atom_site_refinement_flags_posn
_atom_site_refinement_flags_adp
_atom_site_refinement_flags_occupancy
_atom_site_disorder_assembly
_atom_site_disorder_group
U1 U 0.0000 0.35009(2) 0.2500 0.02015(11) Uani 1 2 d S T P . .
O1 O 0.0000 0.1276(4) 0.2500 0.0386(18) Uani 1 2 d S T P . .
N1 N 0.1439(3) 0.3918(3) 0.3025(3) 0.0270(13) Uani 1 1 d . . . . .
N2 N 0.1747(4) 0.4040(3) 0.2509(4) 0.0290(13) Uani 1 1 d . . . . .
N3 N -0.0025(3) 0.4684(3) 0.1688(4) 0.0264(12) Uani 1 1 d . . . . .
N4 N 0.0552(3) 0.4704(3) 0.1414(4) 0.0276(13) Uani 1 1 d . . . . .
N5 N 0.0013(4) 0.3167(3) 0.1193(4) 0.0262(12) Uani 1 1 d . . . . .
N6 N 0.0739(4) 0.3385(3) 0.1201(4) 0.0290(13) Uani 1 1 d . . . . .
C1 C 0.1954(5) 0.3947(5) 0.4495(4) 0.0354(18) Uani 1 1 d . . . . .
H1A H 0.1389 0.3796 0.4331 0.053 Uiso 1 1 calc R U . . .
H1B H 0.2059 0.4417 0.4770 0.053 Uiso 1 1 calc R U . . .
H1C H 0.2333 0.3582 0.4858 0.053 Uiso 1 1 calc R U . . .
C2 C 0.2076(4) 0.4016(4) 0.3778(4) 0.0298(16) Uani 1 1 d . . . . .
C3 C 0.2767(4) 0.4200(4) 0.3728(4) 0.0318(16) Uani 1 1 d . . . . .
H3 H 0.3293 0.4296 0.4162 0.038 Uiso 1 1 calc R U . . .
C4 C 0.2556(4) 0.4218(4) 0.2930(5) 0.0351(18) Uani 1 1 d . . . . .
C5 C 0.3079(5) 0.4389(6) 0.2540(5) 0.048(2) Uani 1 1 d . . . . .
H5A H 0.3006 0.4009 0.2148 0.072 Uiso 1 1 calc R U . . .
H5B H 0.3656 0.4407 0.2947 0.072 Uiso 1 1 calc R U . . .
H5C H 0.2917 0.4861 0.2269 0.072 Uiso 1 1 calc R U . . .
C6 C -0.1097(5) 0.5556(4) 0.1656(5) 0.0387(18) Uani 1 1 d . . . . .
H6A H -0.1050 0.6078 0.1776 0.058 Uiso 1 1 calc R U . . .
H6B H -0.1053 0.5283 0.2118 0.058 Uiso 1 1 calc R U . . .
H6C H -0.1627 0.5457 0.1192 0.058 Uiso 1 1 calc R U . . .
C7 C -0.0421(5) 0.5328(4) 0.1477(5) 0.0327(17) Uani 1 1 d . . . . .
C8 C -0.0106(5) 0.5748(4) 0.1090(5) 0.042(2) Uani 1 1 d . . . . .
H8 H -0.0274 0.6227 0.0892 0.050 Uiso 1 1 calc R U . . .
C9 C 0.0501(5) 0.5345(5) 0.1041(5) 0.0400(19) Uani 1 1 d . . . . .
C10 C 0.1013(5) 0.5534(6) 0.0648(6) 0.053(3) Uani 1 1 d . . . . .
H10A H 0.0962 0.5151 0.0268 0.080 Uiso 1 1 calc R U . . .
H10B H 0.1588 0.5579 0.1056 0.080 Uiso 1 1 calc R U . . .
H10C H 0.0826 0.5998 0.0363 0.080 Uiso 1 1 calc R U . . .
C11 C -0.1044(5) 0.2216(4) 0.0491(5) 0.0375(18) Uani 1 1 d . . . . .
H11A H -0.1371 0.2138 -0.0086 0.056 Uiso 1 1 calc R U . . .
H11B H -0.1365 0.2497 0.0685 0.056 Uiso 1 1 calc R U . . .
H11C H -0.0896 0.1745 0.0764 0.056 Uiso 1 1 calc R U . . .
C12 C -0.0290(5) 0.2623(4) 0.0655(4) 0.0304(16) Uani 1 1 d . . . . .
C13 C 0.0219(5) 0.2499(4) 0.0311(5) 0.0383(19) Uani 1 1 d . . . . .
H13 H 0.0136 0.2152 -0.0091 0.046 Uiso 1 1 calc R U . . .
C14 C 0.0864(5) 0.2977(4) 0.0668(5) 0.0346(18) Uani 1 1 d . . . . .
C15 C 0.1611(6) 0.3046(6) 0.0574(6) 0.055(2) Uani 1 1 d . . . . .
H15A H 0.1625 0.2652 0.0233 0.082 Uiso 1 1 calc R U . . .
H15B H 0.2097 0.3015 0.1100 0.082 Uiso 1 1 calc R U . . .
H15C H 0.1607 0.3516 0.0329 0.082 Uiso 1 1 calc R U . . .
C16 C 0.0000 0.1946(6) 0.2500 0.029(2) Uani 1 2 d DS TU P A .
N7A N 0.0681(8) 0.2394(9) 0.2642(10) 0.0200(16) Uani 0.5 1 d D U P A 1
C17A C 0.1399(10) 0.2120(19) 0.2659(18) 0.029(3) Uani 0.5 1 d D U P A 1
C18A C 0.1380(12) 0.1625(18) 0.2087(17) 0.031(4) Uani 0.5 1 d D U P A 1
H18A H 0.0869 0.1431 0.1703 0.037 Uiso 0.5 1 calc R U P A 1
C19A C 0.2094(11) 0.1413(12) 0.2068(13) 0.034(4) Uani 0.5 1 d D U P A 1
H19A H 0.2063 0.1064 0.1685 0.040 Uiso 0.5 1 calc R U P A 1
C20A C 0.2844(11) 0.1701(9) 0.2596(11) 0.037(3) Uani 0.5 1 d D U P A 1
H20A H 0.3326 0.1570 0.2569 0.045 Uiso 0.5 1 calc R U P A 1
C21A C 0.2874(10) 0.2184(9) 0.3163(11) 0.038(3) Uani 0.5 1 d D U P A 1
H21A H 0.3387 0.2381 0.3538 0.045 Uiso 0.5 1 calc R U P A 1
C22A C 0.2161(10) 0.2392(11) 0.3200(12) 0.033(3) Uani 0.5 1 d D U P A 1
H22A H 0.2201 0.2724 0.3601 0.039 Uiso 0.5 1 calc R U P A 1
N7B N 0.0681(8) 0.2393(9) 0.2767(10) 0.0200(16) Uani 0.5 1 d D . P A 2
C17B C 0.1348(10) 0.2062(19) 0.2732(18) 0.029(3) Uani 0.5 1 d D . P A 2
C18B C 0.1270(12) 0.1558(18) 0.2144(17) 0.031(4) Uani 0.5 1 d D . P A 2
H18B H 0.0742 0.1411 0.1748 0.037 Uiso 0.5 1 calc R U P A 2
C19B C 0.1969(11) 0.1272(12) 0.2138(13) 0.034(4) Uani 0.5 1 d D . P A 2
H19B H 0.1908 0.0942 0.1728 0.040 Uiso 0.5 1 calc R U P A 2
C20B C 0.2742(11) 0.1461(9) 0.2717(11) 0.037(3) Uani 0.5 1 d D . P A 2
H20B H 0.3210 0.1261 0.2708 0.045 Uiso 0.5 1 calc R U P A 2
C21B C 0.2833(10) 0.1944(9) 0.3313(11) 0.038(3) Uani 0.5 1 d D . P A 2
H21B H 0.3365 0.2077 0.3714 0.045 Uiso 0.5 1 calc R U P A 2
C22B C 0.2134(10) 0.2238(11) 0.3323(12) 0.033(3) Uani 0.5 1 d D . P A 2
H22B H 0.2201 0.2561 0.3740 0.039 Uiso 0.5 1 calc R U P A 2
C23 C 0.3825(6) 0.4988(5) 0.1218(6) 0.048(2) Uani 1 1 d . . . . .
H23 H 0.3752 0.5268 0.1600 0.058 Uiso 1 1 calc R U . . .
C24 C 0.3195(6) 0.4565(5) 0.0690(6) 0.056(3) Uani 1 1 d . . . . .
H24 H 0.2694 0.4549 0.0714 0.067 Uiso 1 1 calc R U . . .
C25 C 0.3282(7) 0.4170(5) 0.0135(7) 0.066(3) Uani 1 1 d . . . . .
H25 H 0.2842 0.3879 -0.0234 0.079 Uiso 1 1 calc R U . . .
C26 C 0.4008(8) 0.4190(6) 0.0108(6) 0.083(5) Uani 1 1 d . . . . .
H26 H 0.4069 0.3907 -0.0280 0.099 Uiso 1 1 calc R U . . .
C27 C 0.4660(7) 0.4620(7) 0.0641(7) 0.073(4) Uani 1 1 d . . . . .
H27 H 0.5159 0.4638 0.0614 0.088 Uiso 1 1 calc R U . . .
C28 C 0.4563(6) 0.5018(6) 0.1209(6) 0.055(2) Uani 1 1 d . . . . .
H28 H 0.4999 0.5308 0.1586 0.065 Uiso 1 1 calc R U . . .
C29 C 0.4628(10) 0.2512(9) 0.3048(9) 0.068(5) Uani 0.5 1 d G U P B -1
H29 H 0.4450 0.2337 0.3411 0.082 Uiso 0.5 1 calc R U P B -1
C30 C 0.4060(9) 0.2660(10) 0.2261(10) 0.073(6) Uani 0.5 1 d G U P B -1
H30 H 0.3493 0.2586 0.2086 0.087 Uiso 0.5 1 calc R U P B -1
C31 C 0.4321(11) 0.2916(10) 0.1729(8) 0.074(6) Uani 0.5 1 d G U P B -1
H31 H 0.3932 0.3017 0.1191 0.088 Uiso 0.5 1 calc R U P B -1
C32 C 0.5150(12) 0.3024(11) 0.1985(10) 0.091(8) Uani 0.5 1 d G U P B -1
H32 H 0.5328 0.3199 0.1622 0.109 Uiso 0.5 1 calc R U P B -1
C33 C 0.5719(9) 0.2877(11) 0.2773(11) 0.088(10) Uani 0.5 1 d G U P B -1
H33 H 0.6286 0.2951 0.2947 0.106 Uiso 0.5 1 calc R U P B -1
C34 C 0.5458(9) 0.2621(9) 0.3304(9) 0.064(6) Uani 0.5 1 d G U P B -1
H34 H 0.5846 0.2520 0.3842 0.077 Uiso 0.5 1 calc R U P B -1
B1 B 0.1189(5) 0.4102(5) 0.1585(5) 0.0282(17) Uani 1 1 d . . . . .
H1 H 0.1537 0.4241 0.1334 0.034 Uiso 1 1 calc R U . . .

loop_
_atom_site_aniso_label
_atom_site_aniso_U_11
_atom_site_aniso_U_22
_atom_site_aniso_U_33
_atom_site_aniso_U_23
_atom_site_aniso_U_13
_atom_site_aniso_U_12
U1 0.01792(17) 0.02144(17) 0.02180(17) 0.000 0.00996(13) 0.000
O1 0.049(5) 0.019(4) 0.047(5) 0.000 0.022(4) 0.000
N1 0.025(3) 0.030(3) 0.028(3) 0.009(2) 0.015(3) 0.008(2)
N2 0.024(3) 0.034(3) 0.030(3) 0.009(3) 0.013(3) 0.000(3)
N3 0.022(3) 0.027(3) 0.033(3) 0.001(2) 0.015(3) -0.002(2)
N4 0.017(3) 0.029(3) 0.035(3) 0.007(3) 0.011(3) 0.001(2)
N5 0.027(3) 0.021(3) 0.033(3) 0.002(2) 0.016(3) 0.000(2)
N6 0.024(3) 0.031(3) 0.031(3) 0.010(3) 0.012(3) 0.010(2)
C1 0.027(4) 0.049(5) 0.026(4) 0.003(3) 0.009(3) 0.000(3)
C2 0.020(3) 0.034(4) 0.030(4) 0.002(3) 0.007(3) 0.003(3)
C3 0.016(3) 0.041(4) 0.033(4) 0.005(3) 0.007(3) -0.003(3)
C4 0.015(3) 0.043(4) 0.043(4) 0.005(4) 0.011(3) -0.007(3)
C5 0.025(4) 0.077(7) 0.046(5) 0.016(5) 0.020(4) 0.001(4)
C6 0.029(4) 0.032(4) 0.050(5) -0.003(4) 0.014(4) 0.003(3)
C7 0.030(4) 0.024(4) 0.040(4) 0.007(3) 0.014(3) 0.002(3)
C8 0.025(4) 0.033(4) 0.058(5) 0.015(4) 0.012(4) -0.001(3)
C9 0.031(4) 0.042(5) 0.048(5) 0.017(4) 0.019(4) -0.003(3)
C10 0.039(5) 0.064(6) 0.057(6) 0.033(5) 0.024(4) 0.001(4)
C11 0.044(5) 0.032(4) 0.029(4) -0.004(3) 0.011(4) -0.006(3)
C12 0.037(4) 0.023(3) 0.029(4) 0.003(3) 0.014(3) 0.008(3)
C13 0.054(5) 0.033(4) 0.029(4) -0.001(3) 0.021(4) 0.010(4)
C14 0.041(4) 0.040(4) 0.032(4) 0.005(3) 0.026(4) 0.018(4)
C15 0.052(6) 0.065(6) 0.060(6) 0.006(5) 0.037(5) 0.014(5)
C16 0.032(5) 0.034(5) 0.020(4) 0.000 0.012(4) 0.000
N7A 0.0204(17) 0.0190(17) 0.0197(19) -0.0009(10) 0.0088(11) 0.0024(9)
C17A 0.033(3) 0.028(4) 0.023(4) 0.003(4) 0.010(3) 0.004(3)
C18A 0.037(5) 0.036(5) 0.022(4) 0.003(4) 0.016(4) 0.004(4)
C19A 0.033(5) 0.036(6) 0.033(4) 0.001(4) 0.016(4) 0.010(4)
C20A 0.034(4) 0.035(6) 0.041(5) 0.001(5) 0.017(4) 0.012(5)
C21A 0.030(4) 0.032(6) 0.042(5) 0.001(5) 0.010(4) 0.011(5)
C22A 0.034(4) 0.028(6) 0.032(5) -0.002(5) 0.013(3) 0.007(4)
N7B 0.0204(17) 0.0190(17) 0.0197(19) -0.0009(10) 0.0088(11) 0.0024(9)
C17B 0.033(3) 0.028(4) 0.023(4) 0.003(4) 0.010(3) 0.004(3)
C18B 0.037(5) 0.036(5) 0.022(4) 0.003(4) 0.016(4) 0.004(4)
C19B 0.033(5) 0.036(6) 0.033(4) 0.001(4) 0.016(4) 0.010(4)
C20B 0.034(4) 0.035(6) 0.041(5) 0.001(5) 0.017(4) 0.012(5)
C21B 0.030(4) 0.032(6) 0.042(5) 0.001(5) 0.010(4) 0.011(5)
C22B 0.034(4) 0.028(6) 0.032(5) -0.002(5) 0.013(3) 0.007(4)
C23 0.051(5) 0.042(5) 0.064(6) -0.009(4) 0.038(5) -0.003(4)
C24 0.049(6) 0.042(5) 0.067(7) 0.009(5) 0.020(5) -0.003(4)
C25 0.061(7) 0.037(5) 0.073(7) -0.006(5) 0.009(6) 0.014(5)
C26 0.101(10) 0.073(8) 0.035(5) -0.018(5) 0.000(6) 0.061(7)
C27 0.053(6) 0.106(10) 0.063(7) -0.009(7) 0.029(6) 0.030(6)
C28 0.047(5) 0.059(6) 0.062(6) -0.013(5) 0.028(5) -0.006(5)
C29 0.068(9) 0.071(14) 0.057(8) 0.003(8) 0.023(7) -0.004(9)
C30 0.082(11) 0.064(14) 0.057(8) 0.003(8) 0.020(7) 0.021(9)
C31 0.101(12) 0.057(14) 0.059(9) -0.004(8) 0.034(8) 0.024(10)
C32 0.102(12) 0.099(19) 0.067(10) 0.027(10) 0.037(8) 0.019(11)
C33 0.081(11) 0.11(2) 0.071(10) 0.032(12) 0.033(9) -0.001(10)
C34 0.071(10) 0.057(14) 0.054(8) 0.013(8) 0.021(7) -0.006(9)
B1 0.020(4) 0.042(5) 0.024(4) 0.010(3) 0.012(3) 0.001(3)

loop_
_atom_type_symbol
_atom_type_description
_atom_type_scat_dispersion_real
_atom_type_scat_dispersion_imag
_atom_type_scat_source
C C 0.0181 0.0091 'International Tables Vol C Tables 4.2.6.8 and 6.1.1.4'
H H 0.0000 0.0000 'International Tables Vol C Tables 4.2.6.8 and 6.1.1.4'
B B 0.0090 0.0039 'International Tables Vol C Tables 4.2.6.8 and 6.1.1.4'
N N 0.0311 0.0180 'International Tables Vol C Tables 4.2.6.8 and 6.1.1.4'
O O 0.0492 0.0322 'International Tables Vol C Tables 4.2.6.8 and 6.1.1.4'
U U -4.3638 13.4090 'International Tables Vol C Tables 4.2.6.8 and 6.1.1.4'

loop_
_geom_angle_atom_site_label_1
_geom_angle_atom_site_label_2
_geom_angle_atom_site_label_3
_geom_angle
_geom_angle_site_symmetry_1
_geom_angle_site_symmetry_3
N7B U1 N7B 57.5(5) . 2
N7A U1 N7A 59.4(5) . 2
N7B U1 N1 79.2(3) . .
N7B U1 N1 136.7(3) 2 .
N7A U1 N1 78.7(3) . .
N7A U1 N1 137.1(3) 2 .
N7B U1 N1 136.7(3) . 2
N7B U1 N1 79.2(3) 2 2
N7A U1 N1 137.0(3) . 2
N7A U1 N1 78.7(3) 2 2
N1 U1 N1 144.1(3) . 2
N7B U1 N5 80.3(4) . 2
N7B U1 N5 75.5(4) 2 2
N7A U1 N5 86.0(4) . 2
N7A U1 N5 69.8(4) 2 2
N1 U1 N5 100.52(18) . 2
N1 U1 N5 87.99(19) 2 2
N7B U1 N5 75.5(4) . .
N7B U1 N5 80.3(4) 2 .
N7A U1 N5 69.8(4) . .
N7A U1 N5 86.0(4) 2 .
N1 U1 N5 87.99(19) . .
N1 U1 N5 100.52(18) 2 .
N5 U1 N5 152.4(3) 2 .
N7B U1 N3 137.1(4) . 2
N7B U1 N3 134.8(4) 2 2
N7A U1 N3 141.6(4) . 2
N7A U1 N3 129.8(4) 2 2
N1 U1 N3 78.01(18) . 2
N1 U1 N3 72.66(18) 2 2
N5 U1 N3 68.89(18) 2 2
N5 U1 N3 138.75(18) . 2
N7B U1 N3 134.8(4) . .
N7B U1 N3 137.1(4) 2 .
N7A U1 N3 129.8(4) . .
N7A U1 N3 141.6(4) 2 .
N1 U1 N3 72.66(18) . .
N1 U1 N3 78.02(18) 2 .
N5 U1 N3 138.75(18) 2 .
N5 U1 N3 68.89(18) . .
N3 U1 N3 69.9(3) 2 .
N7B U1 C16 28.7(3) . .
N7B U1 C16 28.7(3) 2 .
N7A U1 C16 29.7(3) . .
N7A U1 C16 29.7(3) 2 .
N1 U1 C16 107.97(13) . .
N1 U1 C16 107.96(13) 2 .
N5 U1 C16 76.18(13) 2 .
N5 U1 C16 76.17(13) . .
N3 U1 C16 145.05(13) 2 .
N3 U1 C16 145.05(13) . .
N2 N1 C2 106.2(6) . .
N2 N1 U1 119.6(4) . .
C2 N1 U1 133.9(5) . .
C4 N2 N1 109.5(6) . .
C4 N2 B1 127.1(6) . .
N1 N2 B1 122.5(6) . .
C7 N3 N4 105.7(6) . .
C7 N3 U1 138.5(5) . .
N4 N3 U1 115.7(4) . .
C9 N4 N3 110.1(6) . .
C9 N4 B1 126.4(6) . .
N3 N4 B1 123.3(6) . .
C12 N5 N6 106.0(6) . .
C12 N5 U1 136.0(5) . .
N6 N5 U1 111.7(4) . .
C14 N6 N5 109.5(6) . .
C14 N6 B1 125.2(6) . .
N5 N6 B1 123.4(6) . .
C2 C1 H1A 109.5 . .
C2 C1 H1B 109.5 . .
H1A C1 H1B 109.5 . .
C2 C1 H1C 109.5 . .
H1A C1 H1C 109.5 . .
H1B C1 H1C 109.5 . .
N1 C2 C3 109.6(7) . .
N1 C2 C1 121.0(6) . .
C3 C2 C1 129.4(7) . .
C2 C3 C4 107.0(6) . .
C2 C3 H3 126.5 . .
C4 C3 H3 126.5 . .
N2 C4 C3 107.7(6) . .
N2 C4 C5 123.0(7) . .
C3 C4 C5 129.3(7) . .
C4 C5 H5A 109.5 . .
C4 C5 H5B 109.5 . .
H5A C5 H5B 109.5 . .
C4 C5 H5C 109.5 . .
H5A C5 H5C 109.5 . .
H5B C5 H5C 109.5 . .
C7 C6 H6A 109.5 . .
C7 C6 H6B 109.5 . .
H6A C6 H6B 109.5 . .
C7 C6 H6C 109.5 . .
H6A C6 H6C 109.5 . .
H6B C6 H6C 109.5 . .
N3 C7 C8 110.1(7) . .
N3 C7 C6 124.8(7) . .
C8 C7 C6 125.0(7) . .
C7 C8 C9 107.5(7) . .
C7 C8 H8 126.3 . .
C9 C8 H8 126.3 . .
N4 C9 C8 106.6(7) . .
N4 C9 C10 124.0(8) . .
C8 C9 C10 129.4(8) . .
C9 C10 H10A 109.5 . .
C9 C10 H10B 109.5 . .
H10A C10 H10B 109.5 . .
C9 C10 H10C 109.5 . .
H10A C10 H10C 109.5 . .
H10B C10 H10C 109.5 . .
C12 C11 H11A 109.5 . .
C12 C11 H11B 109.5 . .
H11A C11 H11B 109.5 . .
C12 C11 H11C 109.5 . .
H11A C11 H11C 109.5 . .
H11B C11 H11C 109.5 . .
N5 C12 C13 110.1(7) . .
N5 C12 C11 123.3(7) . .
C13 C12 C11 126.6(7) . .
C14 C13 C12 106.7(7) . .
C14 C13 H13 126.7 . .
C12 C13 H13 126.7 . .
N6 C14 C13 107.7(7) . .
N6 C14 C15 122.5(8) . .
C13 C14 C15 129.7(8) . .
C14 C15 H15A 109.5 . .
C14 C15 H15B 109.5 . .
H15A C15 H15B 109.5 . .
C14 C15 H15C 109.5 . .
H15A C15 H15C 109.5 . .
H15B C15 H15C 109.5 . .
O1 C16 N7B 126.3(8) . .
O1 C16 N7B 126.3(8) . 2
N7B C16 N7B 107.3(16) . 2
O1 C16 N7A 125.4(8) . .
O1 C16 N7A 125.4(8) . 2
N7A C16 N7A 109.2(15) . 2
O1 C16 U1 180.0 . .
N7B C16 U1 53.7(8) . .
N7B C16 U1 53.7(8) 2 .
N7A C16 U1 54.6(8) . .
N7A C16 U1 54.6(8) 2 .
C17A N7A C16 122.7(17) . .
C17A N7A U1 140.0(17) . .
C16 N7A U1 95.7(8) . .
C22A C17A C18A 116.8(13) . .
C22A C17A N7A 120.4(14) . .
C18A C17A N7A 122.4(14) . .
C19A C18A C17A 121.5(14) . .
C19A C18A H18A 119.3 . .
C17A C18A H18A 119.3 . .
C20A C19A C18A 121.1(14) . .
C20A C19A H19A 119.5 . .
C18A C19A H19A 119.5 . .
C21A C20A C19A 118.2(14) . .
C21A C20A H20A 120.9 . .
C19A C20A H20A 120.9 . .
C20A C21A C22A 121.4(14) . .
C20A C21A H21A 119.3 . .
C22A C21A H21A 119.3 . .
C17A C22A C21A 121.0(13) . .
C17A C22A H22A 119.5 . .
C21A C22A H22A 119.5 . .
C16 N7B C17B 113.2(15) . .
C16 N7B U1 97.6(8) . .
C17B N7B U1 140.2(19) . .
C22B C17B C18B 117.9(13) . .
C22B C17B N7B 118.1(13) . .
C18B C17B N7B 124.0(14) . .
C19B C18B C17B 120.3(14) . .
C19B C18B H18B 119.8 . .
C17B C18B H18B 119.8 . .
C20B C19B C18B 121.0(14) . .
C20B C19B H19B 119.5 . .
C18B C19B H19B 119.5 . .
C19B C20B C21B 119.7(14) . .
C19B C20B H20B 120.2 . .
C21B C20B H20B 120.2 . .
C20B C21B C22B 119.8(14) . .
C20B C21B H21B 120.1 . .
C22B C21B H21B 120.1 . .
C17B C22B C21B 121.2(13) . .
C17B C22B H22B 119.4 . .
C21B C22B H22B 119.4 . .
C24 C23 C28 121.6(9) . .
C24 C23 H23 119.2 . .
C28 C23 H23 119.2 . .
C25 C24 C23 120.2(10) . .
C25 C24 H24 119.9 . .
C23 C24 H24 119.9 . .
C24 C25 C26 119.7(10) . .
C24 C25 H25 120.1 . .
C26 C25 H25 120.1 . .
C25 C26 C27 121.0(10) . .
C25 C26 H26 119.5 . .
C27 C26 H26 119.5 . .
C28 C27 C26 118.6(11) . .
C28 C27 H27 120.7 . .
C26 C27 H27 120.7 . .
C23 C28 C27 118.9(10) . .
C23 C28 H28 120.6 . .
C27 C28 H28 120.6 . .
C30 C29 C34 120.0 . .
C30 C29 H29 120.0 . .
C34 C29 H29 120.0 . .
C31 C30 C29 120.0 . .
C31 C30 H30 120.0 . .
C29 C30 H30 120.0 . .
C30 C31 C32 120.0 . .
C30 C31 H31 120.0 . .
C32 C31 H31 120.0 . .
C33 C32 C31 120.0 . .
C33 C32 H32 120.0 . .
C31 C32 H32 120.0 . .
C32 C33 C34 120.0 . .
C32 C33 H33 120.0 . .
C34 C33 H33 120.0 . .
C33 C34 C29 120.0 . .
C33 C34 H34 120.0 . .
C29 C34 H34 120.0 . .
N4 B1 N6 109.0(6) . .
N4 B1 N2 109.0(6) . .
N6 B1 N2 113.0(6) . .
N4 B1 H1 108.6 . .
N6 B1 H1 108.6 . .
N2 B1 H1 108.6 . .

loop_
_geom_bond_atom_site_label_1
_geom_bond_atom_site_label_2
_geom_bond_distance
_geom_bond_site_symmetry_2
U1 N7B 2.321(17) .
U1 N7B 2.321(17) 2
U1 N7A 2.340(17) .
U1 N7A 2.340(17) 2
U1 N1 2.485(6) .
U1 N1 2.485(6) 2
U1 N5 2.565(6) 2
U1 N5 2.565(6) .
U1 N3 2.651(6) 2
U1 N3 2.651(6) .
U1 C16 2.857(11) .
O1 C16 1.231(13) .
N1 N2 1.366(8) .
N1 C2 1.369(9) .
N2 C4 1.365(9) .
N2 B1 1.563(10) .
N3 C7 1.351(9) .
N3 N4 1.392(8) .
N4 C9 1.354(9) .
N4 B1 1.537(10) .
N5 C12 1.348(9) .
N5 N6 1.396(8) .
N6 C14 1.363(9) .
N6 B1 1.546(11) .
C1 C2 1.488(10) .
C1 H1A 0.9800 .
C1 H1B 0.9800 .
C1 H1C 0.9800 .
C2 C3 1.370(10) .
C3 C4 1.373(11) .
C3 H3 0.9500 .
C4 C5 1.504(10) .
C5 H5A 0.9800 .
C5 H5B 0.9800 .
C5 H5C 0.9800 .
C6 C7 1.503(11) .
C6 H6A 0.9800 .
C6 H6B 0.9800 .
C6 H6C 0.9800 .
C7 C8 1.370(11) .
C8 C9 1.387(12) .
C8 H8 0.9500 .
C9 C10 1.497(11) .
C10 H10A 0.9800 .
C10 H10B 0.9800 .
C10 H10C 0.9800 .
C11 C12 1.481(11) .
C11 H11A 0.9800 .
C11 H11B 0.9800 .
C11 H11C 0.9800 .
C12 C13 1.395(11) .
C13 C14 1.375(12) .
C13 H13 0.9500 .
C14 C15 1.483(11) .
C15 H15A 0.9800 .
C15 H15B 0.9800 .
C15 H15C 0.9800 .
C16 N7B 1.386(12) .
C16 N7B 1.386(12) 2
C16 N7A 1.422(12) .
C16 N7A 1.422(12) 2
N7A C17A 1.409(13) .
C17A C22A 1.389(15) .
C17A C18A 1.404(14) .
C18A C19A 1.395(15) .
C18A H18A 0.9500 .
C19A C20A 1.380(16) .
C19A H19A 0.9500 .
C20A C21A 1.375(16) .
C20A H20A 0.9500 .
C21A C22A 1.409(15) .
C21A H21A 0.9500 .
C22A H22A 0.9500 .
N7B C17B 1.406(13) .
C17B C22B 1.394(15) .
C17B C18B 1.405(14) .
C18B C19B 1.401(15) .
C18B H18B 0.9500 .
C19B C20B 1.377(16) .
C19B H19B 0.9500 .
C20B C21B 1.382(16) .
C20B H20B 0.9500 .
C21B C22B 1.411(15) .
C21B H21B 0.9500 .
C22B H22B 0.9500 .
C23 C24 1.367(13) .
C23 C28 1.376(12) .
C23 H23 0.9500 .
C24 C25 1.349(15) .
C24 H24 0.9500 .
C25 C26 1.371(18) .
C25 H25 0.9500 .
C26 C27 1.398(17) .
C26 H26 0.9500 .
C27 C28 1.382(14) .
C27 H27 0.9500 .
C28 H28 0.9500 .
C29 C30 1.3900 .
C29 C34 1.3900 .
C29 H29 0.9500 .
C30 C31 1.3900 .
C30 H30 0.9500 .
C31 C32 1.3900 .
C31 H31 0.9500 .
C32 C33 1.3900 .
C32 H32 0.9500 .
C33 C34 1.3900 .
C33 H33 0.9500 .
C34 H34 0.9500 .
B1 H1 1.0000 .

loop_
_geom_torsion_atom_site_label_1
_geom_torsion_atom_site_label_2
_geom_torsion_atom_site_label_3
_geom_torsion_atom_site_label_4
_geom_torsion
_geom_torsion_site_symmetry_1
C2 N1 N2 C4 -0.7(8) .
U1 N1 N2 C4 -176.1(5) .
C2 N1 N2 B1 -170.2(7) .
U1 N1 N2 B1 14.4(8) .
C7 N3 N4 C9 -0.4(8) .
U1 N3 N4 C9 -177.4(5) .
C7 N3 N4 B1 174.9(7) .
U1 N3 N4 B1 -2.0(8) .
C12 N5 N6 C14 0.4(7) .
U1 N5 N6 C14 157.1(5) .
C12 N5 N6 B1 165.7(6) .
U1 N5 N6 B1 -37.6(7) .
N2 N1 C2 C3 0.3(8) .
U1 N1 C2 C3 174.8(5) .
N2 N1 C2 C1 178.2(7) .
U1 N1 C2 C1 -7.3(11) .
N1 C2 C3 C4 0.1(9) .
C1 C2 C3 C4 -177.5(8) .
N1 N2 C4 C3 0.8(9) .
B1 N2 C4 C3 169.7(7) .
N1 N2 C4 C5 -179.7(8) .
B1 N2 C4 C5 -10.8(13) .
C2 C3 C4 N2 -0.6(9) .
C2 C3 C4 C5 180.0(9) .
N4 N3 C7 C8 -0.5(9) .
U1 N3 C7 C8 175.3(6) .
N4 N3 C7 C6 -179.4(7) .
U1 N3 C7 C6 -3.5(12) .
N3 C7 C8 C9 1.3(10) .
C6 C7 C8 C9 -179.9(8) .
N3 N4 C9 C8 1.2(9) .
B1 N4 C9 C8 -174.0(7) .
N3 N4 C9 C10 -177.6(8) .
B1 N4 C9 C10 7.2(13) .
C7 C8 C9 N4 -1.5(10) .
C7 C8 C9 C10 177.2(9) .
N6 N5 C12 C13 -1.0(8) .
U1 N5 C12 C13 -149.1(6) .
N6 N5 C12 C11 177.3(6) .
U1 N5 C12 C11 29.1(11) .
N5 C12 C13 C14 1.3(9) .
C11 C12 C13 C14 -176.9(7) .
N5 N6 C14 C13 0.4(8) .
B1 N6 C14 C13 -164.6(6) .
N5 N6 C14 C15 -176.1(7) .
B1 N6 C14 C15 19.0(11) .
C12 C13 C14 N6 -1.0(9) .
C12 C13 C14 C15 175.1(8) .
O1 C16 N7A C17A 12(2) .
N7A C16 N7A C17A -168(2) 2
U1 C16 N7A C17A -168(2) .
O1 C16 N7A U1 180.000(0) .
N7A C16 N7A U1 0.002(1) 2
C16 N7A C17A C22A -143(2) .
U1 N7A C17A C22A 56(4) .
C16 N7A C17A C18A 44(4) .
U1 N7A C17A C18A -117(3) .
C22A C17A C18A C19A 1(5) .
N7A C17A C18A C19A 174(3) .
C17A C18A C19A C20A -2(4) .
C18A C19A C20A C21A 2(3) .
C19A C20A C21A C22A -1(3) .
C18A C17A C22A C21A 1(4) .
N7A C17A C22A C21A -173(3) .
C20A C21A C22A C17A 0(3) .
O1 C16 N7B C17B 26(2) .
N7B C16 N7B C17B -154(2) 2
U1 C16 N7B C17B -154(2) .
O1 C16 N7B U1 180.000(0) .
N7B C16 N7B U1 0.002(1) 2
C16 N7B C17B C22B -146(2) .
U1 N7B C17B C22B 76(4) .
C16 N7B C17B C18B 33(4) .
U1 N7B C17B C18B -104(3) .
C22B C17B C18B C19B -3(5) .
N7B C17B C18B C19B 178(3) .
C17B C18B C19B C20B 2(4) .
C18B C19B C20B C21B 0(3) .
C19B C20B C21B C22B 0(3) .
C18B C17B C22B C21B 3(4) .
N7B C17B C22B C21B -178(3) .
C20B C21B C22B C17B -1(3) .
C28 C23 C24 C25 -0.9(16) .
C23 C24 C25 C26 0.6(16) .
C24 C25 C26 C27 -0.6(18) .
C25 C26 C27 C28 1.0(18) .
C24 C23 C28 C27 1.2(16) .
C26 C27 C28 C23 -1.2(17) .
C34 C29 C30 C31 0.0 .
C29 C30 C31 C32 0.0 .
C30 C31 C32 C33 0.0 .
C31 C32 C33 C34 0.0 .
C32 C33 C34 C29 0.0 .
C30 C29 C34 C33 0.0 .
C9 N4 B1 N6 -122.8(8) .
N3 N4 B1 N6 62.6(8) .
C9 N4 B1 N2 113.4(8) .
N3 N4 B1 N2 -61.1(8) .
C14 N6 B1 N4 124.1(7) .
N5 N6 B1 N4 -38.8(8) .
C14 N6 B1 N2 -114.5(7) .
N5 N6 B1 N2 82.5(8) .
C4 N2 B1 N4 -111.5(8) .
N1 N2 B1 N4 56.1(9) .
C4 N2 B1 N6 127.2(8) .
N1 N2 B1 N6 -65.2(9) .
